data_7023669
loop_
_publ_author_name
'Mol\<canov, Kre\<simir'
'Juri\'c, Marijana'
'Koji\'c-Prodi\'c, Biserka'

_publ_section_title
;
 Stacking of metal chelating rings with \p-systems in mononuclear
 complexes of copper(ii) with 3,6-dichloro-2,5-dihydroxy-1,4-benzoquinone
 (chloranilic acid) and 2,2'-bipyridine ligands.
;
_journal_issue 44
_journal_name_full 'Dalton transactions (Cambridge, England : 2003)'
_journal_page_first 15756
_journal_page_last 15765
_journal_paper_doi 10.1039/c3dt51734a
_journal_volume 42
_journal_year 2013
_chemical_formula_moiety 'C31 H24 Cl2 Cu1 N5 O6'
_chemical_formula_sum 'C31 H24 Cl2 Cu N5 O6 S0'
_chemical_formula_weight 696.99
_space_group_IT_number 2
_symmetry_cell_setting triclinic
_symmetry_space_group_name_Hall '-P 1'
_symmetry_space_group_name_H-M 'P -1'
_audit_creation_date 2013-02-11T16:25:34-00:00
_audit_creation_method 'WinGX routine CIF_UPDATE'
_cell_angle_alpha 63.309(8)
_cell_angle_beta 68.186(8)
_cell_angle_gamma 81.456(7)
_cell_formula_units_Z 2
_cell_length_a 10.2366(9)
_cell_length_b 13.1074(9)
_cell_length_c 13.4361(12)
_cell_measurement_reflns_used 3623
_cell_measurement_temperature 293(2)
_cell_measurement_theta_max 75.8476
_cell_measurement_theta_min 3.7723
_cell_volume 1495.0(3)
_computing_cell_refinement
;
        CrysAlisPro, Agilent Technologies,
        Version 1.171.35.21 (release 20-01-2012 CrysAlis171 .NET)
        (compiled Jan 23 2012,18:06:46)
;
_computing_data_collection
;
        CrysAlisPro, Agilent Technologies,
        Version 1.171.35.21 (release 20-01-2012 CrysAlis171 .NET)
        (compiled Jan 23 2012,18:06:46)
;
_computing_data_reduction
;
        CrysAlisPro, Agilent Technologies,
        Version 1.171.35.21 (release 20-01-2012 CrysAlis171 .NET)
        (compiled Jan 23 2012,18:06:46)
;
_computing_molecular_graphics 'Ortep-3 for Windows (Farrugia, 1997)'
_computing_publication_material 'WinGX publication routines (Farrugia, 1999)'
_computing_structure_refinement 'SHELXL-97 (Sheldrick, 1997)'
_computing_structure_solution 'SIR92 (Giacovazzo et al, 1993)'
_diffrn_ambient_temperature 293(2)
_diffrn_measured_fraction_theta_full 0.978
_diffrn_measured_fraction_theta_max 0.978
_diffrn_measurement_device_type 'Xcalibur, Ruby, Nova'
_diffrn_measurement_method 'CCD, \w scans'
_diffrn_radiation_probe x-ray
_diffrn_radiation_type CuK\a
_diffrn_radiation_wavelength 1.54184
_diffrn_reflns_av_R_equivalents 0.0923
_diffrn_reflns_limit_h_max 12
_diffrn_reflns_limit_h_min -12
_diffrn_reflns_limit_k_max 13
_diffrn_reflns_limit_k_min -16
_diffrn_reflns_limit_l_max 16
_diffrn_reflns_limit_l_min -16
_diffrn_reflns_number 14124
_diffrn_reflns_theta_full 76.04
_diffrn_reflns_theta_max 76.04
_diffrn_reflns_theta_min 3.78
_exptl_absorpt_coefficient_mu 3.136
_exptl_absorpt_correction_T_max 1
_exptl_absorpt_correction_T_min 0.67665
_exptl_absorpt_correction_type multi-scan
_exptl_crystal_colour 'dark red'
_exptl_crystal_density_diffrn 1.548
_exptl_crystal_density_method 'not measured'
_exptl_crystal_description prism
_exptl_crystal_F_000 712
_exptl_crystal_size_max 0.18
_exptl_crystal_size_mid 0.16
_exptl_crystal_size_min 0.10
_refine_diff_density_max 1.508
_refine_diff_density_min -0.783
_refine_ls_extinction_method none
_refine_ls_goodness_of_fit_ref 0.886
_refine_ls_hydrogen_treatment mixed
_refine_ls_matrix_type full
_refine_ls_number_parameters 417
_refine_ls_number_reflns 6111
_refine_ls_number_restraints 14
_refine_ls_restrained_S_all 0.887
_refine_ls_R_factor_gt 0.102
_refine_ls_shift/su_max 0.002
_refine_ls_structure_factor_coef Fsqd
_refine_ls_weighting_details 'calc w=1/[\s^2^(Fo^2^)+(0.1000P)^2^+8.0000P] where P=(Fo^2^+2Fc^2^)/3'
_refine_ls_weighting_scheme calc
_refine_ls_wR_factor_ref 0.2627
_reflns_number_gt 4537
_reflns_number_total 6111
_reflns_threshold_expression >2sigma(I)
_cod_data_source_file c3dt51734a.txt
_cod_data_source_block cu-h2ca-42-2
_cod_original_cell_volume 1495.0(2)
_cod_database_code 7023669

loop_
_symmetry_equiv_pos_as_xyz
'x, y, z'
'-x, -y, -z'

loop_
_atom_site_label
_atom_site_type_symbol
_atom_site_fract_x
_atom_site_fract_y
_atom_site_fract_z
_atom_site_U_iso_or_equiv
_atom_site_adp_type
_atom_site_occupancy
_atom_site_calc_flag
_atom_site_refinement_flags
Cu1 Cu 0.75445(8) 0.23414(7) 0.25120(8) 0.0494(3) Uani 1 d .
Cl1 Cl 1.0092(2) -0.12941(19) 0.41319(17) 0.0788(5) Uani 1 d .
Cl2 Cl 1.09141(18) 0.18732(15) -0.12776(15) 0.0656(4) Uani 1 d .
O1 O 0.8860(4) 0.2123(4) 0.0864(4) 0.0587(11) Uani 1 d .
O2 O 0.8482(5) 0.0764(4) 0.3117(4) 0.0605(11) Uani 1 d .
O3 O 1.2254(6) -0.1465(5) 0.2004(5) 0.0806(15) Uani 1 d D
O4 O 1.2572(5) -0.0150(5) -0.0284(5) 0.0742(14) Uani 1 d .
C1 C 0.9667(6) 0.1269(5) 0.1068(6) 0.0503(13) Uani 1 d .
C2 C 0.9468(6) 0.0495(5) 0.2365(6) 0.0506(13) Uani 1 d .
C3 C 1.0331(6) -0.0422(6) 0.2660(6) 0.0573(14) Uani 1 d .
C4 C 1.1440(6) -0.0672(6) 0.1779(6) 0.0580(15) Uani 1 d .
C5 C 1.1624(6) 0.0084(6) 0.0462(6) 0.0564(14) Uani 1 d .
C6 C 1.0717(6) 0.1020(5) 0.0204(6) 0.0534(13) Uani 1 d .
N1 N 0.9192(5) 0.3182(4) 0.2338(4) 0.0483(10) Uani 1 d .
N2 N 0.7050(5) 0.4051(4) 0.1573(5) 0.0518(11) Uani 1 d .
C7 C 1.0200(7) 0.2674(6) 0.2768(6) 0.0601(15) Uani 1 d .
H7 H 1.0175 0.1883 0.3187 0.072 Uiso 1 calc R
C8 C 1.1301(8) 0.3305(7) 0.2604(7) 0.0697(18) Uani 1 d .
H8 H 1.199 0.2939 0.2934 0.084 Uiso 1 calc R
C9 C 1.1370(8) 0.4458(7) 0.1959(8) 0.078(2) Uani 1 d .
H9 H 1.2127 0.4883 0.1812 0.093 Uiso 1 calc R
C10 C 1.0304(8) 0.4985(6) 0.1529(7) 0.0637(16) Uani 1 d .
H10 H 1.0312 0.5775 0.1108 0.076 Uiso 1 calc R
C11 C 0.9224(6) 0.4324(5) 0.1732(5) 0.0496(12) Uani 1 d .
C12 C 0.8005(6) 0.4821(5) 0.1322(5) 0.0510(13) Uani 1 d .
C13 C 0.7828(9) 0.5986(6) 0.0767(7) 0.0706(19) Uani 1 d .
H13 H 0.8515 0.6501 0.0573 0.085 Uiso 1 calc R
C14 C 0.6611(10) 0.6367(7) 0.0506(8) 0.078(2) Uani 1 d .
H14 H 0.6446 0.7145 0.0164 0.093 Uiso 1 calc R
C15 C 0.5658(9) 0.5594(7) 0.0756(7) 0.074(2) Uani 1 d .
H15 H 0.484 0.5837 0.0576 0.089 Uiso 1 calc R
C16 C 0.5912(7) 0.4440(7) 0.1280(7) 0.0655(17) Uani 1 d .
H16 H 0.526 0.3917 0.1432 0.079 Uiso 1 calc R
N3 N 0.6291(5) 0.2128(4) 0.4297(5) 0.0514(11) Uani 1 d .
N4 N 0.5751(5) 0.1649(4) 0.2756(5) 0.0510(11) Uani 1 d .
C17 C 0.6635(8) 0.2370(6) 0.5034(7) 0.0643(16) Uani 1 d .
H17 H 0.7517 0.2697 0.4767 0.077 Uiso 1 calc R
C18 C 0.5751(9) 0.2159(7) 0.6165(7) 0.0726(19) Uani 1 d .
H18 H 0.6034 0.233 0.6657 0.087 Uiso 1 calc R
C19 C 0.4421(9) 0.1684(7) 0.6562(7) 0.075(2) Uani 1 d .
H19 H 0.3796 0.1536 0.7323 0.09 Uiso 1 calc R
C20 C 0.4046(7) 0.1438(6) 0.5810(6) 0.0661(17) Uani 1 d .
H20 H 0.3158 0.113 0.6056 0.079 Uiso 1 calc R
C21 C 0.4999(6) 0.1651(5) 0.4682(5) 0.0513(13) Uani 1 d .
C22 C 0.4714(6) 0.1380(5) 0.3828(5) 0.0498(13) Uani 1 d .
C23 C 0.3479(6) 0.0855(6) 0.4083(6) 0.0601(15) Uani 1 d .
H23 H 0.2779 0.0645 0.4826 0.072 Uiso 1 calc R
C24 C 0.3295(7) 0.0645(6) 0.3222(7) 0.0664(18) Uani 1 d .
H24 H 0.2455 0.0319 0.337 0.08 Uiso 1 calc R
C25 C 0.4359(8) 0.0920(6) 0.2148(7) 0.0679(17) Uani 1 d .
H25 H 0.426 0.0776 0.1561 0.082 Uiso 1 calc R
C26 C 0.5570(7) 0.1412(6) 0.1961(6) 0.0622(16) Uani 1 d .
H26 H 0.63 0.1586 0.1238 0.075 Uiso 1 calc R
N5 N 0.3138(14) 0.4553(10) 0.5934(9) 0.126(4) Uani 1 d .
C27 C 0.1925(15) 0.4314(12) 0.5827(13) 0.124(4) Uani 1 d .
H27 H 0.1112 0.4056 0.6492 0.149 Uiso 1 calc R
C28 C 0.1915(17) 0.4452(17) 0.4774(15) 0.155(6) Uani 1 d .
H28 H 0.1125 0.4307 0.4669 0.186 Uiso 1 calc R
C29 C 0.321(3) 0.483(2) 0.385(2) 0.193(8) Uani 1 d U
H29 H 0.3253 0.4936 0.3109 0.232 Uiso 1 calc R
C30 C 0.4380(15) 0.5068(15) 0.3915(11) 0.141(6) Uani 1 d .
H30 H 0.5185 0.5349 0.3246 0.17 Uiso 1 calc R
C31 C 0.4356(11) 0.4890(8) 0.4947(9) 0.089(3) Uani 1 d .
O5 O 1.5245(7) -0.1346(7) 0.0664(8) 0.110(2) Uani 1 d D
H5B H 1.4358 -0.1125 0.107 0.17 Uiso 1 d D
H5A H 1.586(4) -0.074(6) 0.045(11) 0.2 Uiso 1 d D
O6 O 0.2532(6) 0.6955(5) 0.0924(6) 0.0780(15) Uani 1 d D
H6A H 0.205(12) 0.741(8) 0.040(8) 0.14(5) Uiso 1 d D
H6B H 0.241(8) 0.732(6) 0.142(5) 0.06(2) Uiso 1 d D

loop_
_atom_site_aniso_label
_atom_site_aniso_U_11
_atom_site_aniso_U_22
_atom_site_aniso_U_33
_atom_site_aniso_U_23
_atom_site_aniso_U_13
_atom_site_aniso_U_12
Cu1 0.0372(4) 0.0504(5) 0.0558(5) -0.0217(4) -0.0122(3) 0.0005(3)
Cl1 0.0621(10) 0.0938(13) 0.0670(10) -0.0238(9) -0.0234(8) 0.0069(9)
Cl2 0.0620(9) 0.0674(9) 0.0614(9) -0.0264(7) -0.0151(7) -0.0024(7)
O1 0.045(2) 0.056(2) 0.079(3) -0.034(2) -0.022(2) 0.0098(18)
O2 0.047(2) 0.064(3) 0.065(3) -0.034(2) -0.0036(19) -0.0014(19)
O3 0.065(3) 0.090(4) 0.088(4) -0.040(3) -0.037(3) 0.034(3)
O4 0.054(3) 0.085(3) 0.082(3) -0.051(3) -0.008(2) 0.013(2)
C1 0.038(3) 0.051(3) 0.068(4) -0.032(3) -0.016(2) 0.000(2)
C2 0.037(3) 0.055(3) 0.065(4) -0.033(3) -0.014(2) -0.001(2)
C3 0.043(3) 0.069(4) 0.064(4) -0.031(3) -0.019(3) 0.002(3)
C4 0.043(3) 0.066(4) 0.076(4) -0.040(3) -0.023(3) 0.010(3)
C5 0.040(3) 0.064(4) 0.071(4) -0.040(3) -0.012(3) 0.000(3)
C6 0.040(3) 0.058(3) 0.066(4) -0.032(3) -0.015(3) 0.002(2)
N1 0.040(2) 0.051(3) 0.052(3) -0.019(2) -0.0162(19) -0.0016(19)
N2 0.044(2) 0.049(2) 0.059(3) -0.022(2) -0.018(2) 0.007(2)
C7 0.055(3) 0.054(3) 0.067(4) -0.020(3) -0.025(3) 0.003(3)
C8 0.057(4) 0.070(4) 0.089(5) -0.029(4) -0.040(4) 0.005(3)
C9 0.058(4) 0.079(5) 0.105(6) -0.039(4) -0.034(4) -0.010(3)
C10 0.063(4) 0.050(3) 0.078(4) -0.023(3) -0.028(3) -0.002(3)
C11 0.050(3) 0.046(3) 0.053(3) -0.022(2) -0.014(2) -0.004(2)
C12 0.053(3) 0.046(3) 0.055(3) -0.024(2) -0.018(3) 0.003(2)
C13 0.084(5) 0.051(3) 0.087(5) -0.025(3) -0.047(4) 0.004(3)
C14 0.095(6) 0.055(4) 0.089(5) -0.028(4) -0.051(5) 0.023(4)
C15 0.068(4) 0.073(5) 0.082(5) -0.030(4) -0.037(4) 0.019(4)
C16 0.049(3) 0.074(4) 0.076(4) -0.033(4) -0.026(3) 0.007(3)
N3 0.043(2) 0.051(3) 0.058(3) -0.024(2) -0.015(2) 0.005(2)
N4 0.036(2) 0.052(3) 0.056(3) -0.018(2) -0.011(2) -0.0008(19)
C17 0.063(4) 0.060(4) 0.078(5) -0.034(3) -0.031(3) 0.009(3)
C18 0.083(5) 0.081(5) 0.068(4) -0.042(4) -0.035(4) 0.020(4)
C19 0.070(5) 0.081(5) 0.062(4) -0.033(4) -0.011(3) 0.012(4)
C20 0.047(3) 0.075(4) 0.061(4) -0.024(3) -0.010(3) 0.006(3)
C21 0.040(3) 0.046(3) 0.055(3) -0.017(2) -0.012(2) 0.006(2)
C22 0.037(3) 0.043(3) 0.055(3) -0.015(2) -0.010(2) 0.004(2)
C23 0.042(3) 0.059(3) 0.066(4) -0.019(3) -0.015(3) 0.002(3)
C24 0.046(3) 0.061(4) 0.086(5) -0.022(3) -0.026(3) -0.004(3)
C25 0.064(4) 0.070(4) 0.079(5) -0.034(4) -0.033(4) 0.004(3)
C26 0.055(4) 0.065(4) 0.062(4) -0.028(3) -0.013(3) -0.001(3)
N5 0.155(10) 0.125(8) 0.091(6) -0.047(6) -0.043(7) 0.030(7)
C27 0.102(9) 0.135(11) 0.125(10) -0.052(8) -0.039(8) 0.023(8)
C28 0.110(10) 0.25(2) 0.142(13) -0.118(14) -0.034(9) -0.001(11)
C29 0.197(12) 0.236(12) 0.169(11) -0.093(8) -0.081(9) 0.009(9)
C30 0.109(9) 0.250(19) 0.086(7) -0.092(10) -0.026(7) -0.010(10)
C31 0.112(7) 0.075(5) 0.083(6) -0.039(4) -0.040(5) 0.028(5)
O5 0.065(4) 0.127(6) 0.152(7) -0.085(6) -0.023(4) 0.014(4)
O6 0.074(3) 0.061(3) 0.103(4) -0.034(3) -0.039(3) 0.009(2)

loop_
_atom_type_symbol
_atom_type_description
_atom_type_scat_dispersion_real
_atom_type_scat_dispersion_imag
_atom_type_scat_source
C C 0.0181 0.0091 'International Tables Vol C Tables 4.2.6.8 and 6.1.1.4'
H H 0 0 'International Tables Vol C Tables 4.2.6.8 and 6.1.1.4'
O O 0.0492 0.0322 'International Tables Vol C Tables 4.2.6.8 and 6.1.1.4'
S S 0.3331 0.5567 'International Tables Vol C Tables 4.2.6.8 and 6.1.1.4'
Cu Cu -1.9646 0.5888 'International Tables Vol C Tables 4.2.6.8 and 6.1.1.4'
N N 0.0311 0.018 'International Tables Vol C Tables 4.2.6.8 and 6.1.1.4'
Cl Cl 0.3639 0.7018 'International Tables Vol C Tables 4.2.6.8 and 6.1.1.4'

loop_
_geom_angle_atom_site_label_1
_geom_angle_atom_site_label_2
_geom_angle_atom_site_label_3
_geom_angle
_geom_angle_site_symmetry_3
N4 Cu1 N1 172.7(2) .
N4 Cu1 O2 93.52(19) .
N1 Cu1 O2 92.23(19) .
N4 Cu1 N2 95.6(2) .
N1 Cu1 N2 79.5(2) .
O2 Cu1 N2 166.64(18) .
N4 Cu1 N3 79.0(2) .
N1 Cu1 N3 96.3(2) .
O2 Cu1 N3 92.65(18) .
N2 Cu1 N3 98.64(19) .
N4 Cu1 O1 96.40(19) .
N1 Cu1 O1 89.35(18) .
O2 Cu1 O1 75.15(17) .
N2 Cu1 O1 94.12(18) .
N3 Cu1 O1 166.79(18) .
C1 O1 Cu1 112.6(4) .
C2 O2 Cu1 118.6(4) .
O1 C1 C6 125.0(6) .
O1 C1 C2 116.5(5) .
C6 C1 C2 118.5(5) .
O2 C2 C3 124.3(6) .
O2 C2 C1 115.5(5) .
C3 C2 C1 120.2(5) .
C2 C3 C4 121.9(6) .
C2 C3 Cl1 119.8(5) .
C4 C3 Cl1 118.3(5) .
O3 C4 C3 124.0(7) .
O3 C4 C5 117.6(6) .
C3 C4 C5 118.4(6) .
O4 C5 C6 125.0(7) .
O4 C5 C4 117.5(6) .
C6 C5 C4 117.5(5) .
C1 C6 C5 123.5(6) .
C1 C6 Cl2 118.8(5) .
C5 C6 Cl2 117.7(5) .
C7 N1 C11 119.8(5) .
C7 N1 Cu1 124.1(4) .
C11 N1 Cu1 116.1(4) .
C16 N2 C12 118.1(6) .
C16 N2 Cu1 128.3(5) .
C12 N2 Cu1 113.4(4) .
N1 C7 C8 120.9(6) .
N1 C7 H7 119.6 .
C8 C7 H7 119.6 .
C9 C8 C7 119.9(7) .
C9 C8 H8 120.1 .
C7 C8 H8 120.1 .
C8 C9 C10 119.0(7) .
C8 C9 H9 120.5 .
C10 C9 H9 120.5 .
C11 C10 C9 118.9(6) .
C11 C10 H10 120.6 .
C9 C10 H10 120.6 .
N1 C11 C10 121.5(6) .
N1 C11 C12 115.7(5) .
C10 C11 C12 122.7(6) .
N2 C12 C13 122.1(6) .
N2 C12 C11 115.2(5) .
C13 C12 C11 122.7(6) .
C14 C13 C12 118.6(7) .
C14 C13 H13 120.7 .
C12 C13 H13 120.7 .
C15 C14 C13 119.2(7) .
C15 C14 H14 120.4 .
C13 C14 H14 120.4 .
C14 C15 C16 119.6(7) .
C14 C15 H15 120.2 .
C16 C15 H15 120.2 .
N2 C16 C15 122.4(7) .
N2 C16 H16 118.8 .
C15 C16 H16 118.8 .
C17 N3 C21 118.7(6) .
C17 N3 Cu1 129.0(5) .
C21 N3 Cu1 112.4(4) .
C26 N4 C22 119.6(5) .
C26 N4 Cu1 123.7(4) .
C22 N4 Cu1 116.6(4) .
N3 C17 C18 123.2(7) .
N3 C17 H17 118.4 .
C18 C17 H17 118.4 .
C17 C18 C19 118.6(7) .
C17 C18 H18 120.7 .
C19 C18 H18 120.7 .
C18 C19 C20 118.9(7) .
C18 C19 H19 120.5 .
C20 C19 H19 120.5 .
C19 C20 C21 119.8(7) .
C19 C20 H20 120.1 .
C21 C20 H20 120.1 .
N3 C21 C20 120.9(6) .
N3 C21 C22 115.3(5) .
C20 C21 C22 123.8(6) .
N4 C22 C23 120.1(6) .
N4 C22 C21 116.7(5) .
C23 C22 C21 123.3(6) .
C22 C23 C24 119.3(6) .
C22 C23 H23 120.3 .
C24 C23 H23 120.3 .
C25 C24 C23 119.5(6) .
C25 C24 H24 120.2 .
C23 C24 H24 120.2 .
C24 C25 C26 118.3(7) .
C24 C25 H25 120.8 .
C26 C25 H25 120.8 .
N4 C26 C25 123.1(7) .
N4 C26 H26 118.4 .
C25 C26 H26 118.4 .
C31 N5 C27 118.8(11) .
C28 C27 N5 121.0(14) .
C28 C27 H27 119.5 .
N5 C27 H27 119.5 .
C27 C28 C29 113.5(16) .
C27 C28 H28 123.3 .
C29 C28 H28 123.3 .
C30 C29 C28 127.4(19) .
C30 C29 H29 116.3 .
C28 C29 H29 116.3 .
C31 C30 C29 117.0(16) .
C31 C30 H30 121.5 .
C29 C30 H30 121.5 .
C30 C31 N5 122.1(12) .
C30 C31 C31 118.3(13) 2_666
N5 C31 C31 119.5(12) 2_666
H5B O5 H5A 103(2) .
H6A O6 H6B 105(3) .

loop_
_geom_bond_atom_site_label_1
_geom_bond_atom_site_label_2
_geom_bond_distance
_geom_bond_site_symmetry_2
Cu1 N4 2.020(5) .
Cu1 N1 2.034(5) .
Cu1 O2 2.082(5) .
Cu1 N2 2.113(5) .
Cu1 N3 2.167(5) .
Cu1 O1 2.244(5) .
Cl1 C3 1.723(7) .
Cl2 C6 1.738(7) .
O1 C1 1.276(7) .
O2 C2 1.274(7) .
O3 C4 1.230(8) .
O4 C5 1.227(8) .
C1 C6 1.385(8) .
C1 C2 1.522(9) .
C2 C3 1.378(9) .
C3 C4 1.427(9) .
C4 C5 1.544(10) .
C5 C6 1.417(9) .
N1 C7 1.317(8) .
N1 C11 1.343(8) .
N2 C16 1.326(8) .
N2 C12 1.353(8) .
C7 C8 1.390(10) .
C7 H7 0.93 .
C8 C9 1.360(11) .
C8 H8 0.93 .
C9 C10 1.374(10) .
C9 H9 0.93 .
C10 C11 1.377(9) .
C10 H10 0.93 .
C11 C12 1.494(9) .
C12 C13 1.384(9) .
C13 C14 1.381(11) .
C13 H13 0.93 .
C14 C15 1.355(12) .
C14 H14 0.93 .
C15 C16 1.383(11) .
C15 H15 0.93 .
C16 H16 0.93 .
N3 C17 1.333(9) .
N3 C21 1.362(8) .
N4 C26 1.317(9) .
N4 C22 1.358(8) .
C17 C18 1.371(11) .
C17 H17 0.93 .
C18 C19 1.394(12) .
C18 H18 0.93 .
C19 C20 1.374(12) .
C19 H19 0.93 .
C20 C21 1.389(9) .
C20 H20 0.93 .
C21 C22 1.474(9) .
C22 C23 1.384(9) .
C23 C24 1.384(10) .
C23 H23 0.93 .
C24 C25 1.371(11) .
C24 H24 0.93 .
C25 C26 1.371(10) .
C25 H25 0.93 .
C26 H26 0.93 .
N5 C31 1.384(15) .
N5 C27 1.396(17) .
C27 C28 1.347(19) .
C27 H27 0.93 .
C28 C29 1.40(3) .
C28 H28 0.93 .
C29 C30 1.32(2) .
C29 H29 0.93 .
C30 C31 1.290(14) .
C30 H30 0.93 .
C31 C31 1.46(2) 2_666
O5 H5B 0.950(6) .
O5 H5A 0.955(10) .
O6 H6A 0.94(2) .
O6 H6B 0.95(2) .

loop_
_geom_torsion_atom_site_label_1
_geom_torsion_atom_site_label_2
_geom_torsion_atom_site_label_3
_geom_torsion_atom_site_label_4
_geom_torsion
_geom_torsion_site_symmetry_4
N4 Cu1 O1 C1 -101.5(4) .
N1 Cu1 O1 C1 83.0(4) .
O2 Cu1 O1 C1 -9.5(4) .
N2 Cu1 O1 C1 162.4(4) .
N3 Cu1 O1 C1 -32.6(10) .
N4 Cu1 O2 C2 107.0(5) .
N1 Cu1 O2 C2 -77.5(5) .
N2 Cu1 O2 C2 -26.1(11) .
N3 Cu1 O2 C2 -173.9(4) .
O1 Cu1 O2 C2 11.3(4) .
Cu1 O1 C1 C6 -171.2(5) .
Cu1 O1 C1 C2 7.1(6) .
Cu1 O2 C2 C3 168.5(5) .
Cu1 O2 C2 C1 -11.2(7) .
O1 C1 C2 O2 2.0(8) .
C6 C1 C2 O2 -179.6(5) .
O1 C1 C2 C3 -177.7(5) .
C6 C1 C2 C3 0.7(8) .
O2 C2 C3 C4 -178.8(6) .
C1 C2 C3 C4 0.9(9) .
O2 C2 C3 Cl1 0.5(9) .
C1 C2 C3 Cl1 -179.8(4) .
C2 C3 C4 O3 178.2(7) .
Cl1 C3 C4 O3 -1.1(10) .
C2 C3 C4 C5 -2.7(9) .
Cl1 C3 C4 C5 178.0(5) .
O3 C4 C5 O4 0.0(10) .
C3 C4 C5 O4 -179.2(6) .
O3 C4 C5 C6 -177.9(6) .
C3 C4 C5 C6 3.0(9) .
O1 C1 C6 C5 177.9(6) .
C2 C1 C6 C5 -0.3(9) .
O1 C1 C6 Cl2 -3.8(8) .
C2 C1 C6 Cl2 178.0(4) .
O4 C5 C6 C1 -179.2(6) .
C4 C5 C6 C1 -1.5(9) .
O4 C5 C6 Cl2 2.5(9) .
C4 C5 C6 Cl2 -179.8(4) .
N4 Cu1 N1 C7 130.5(15) .
O2 Cu1 N1 C7 -11.8(5) .
N2 Cu1 N1 C7 178.8(6) .
N3 Cu1 N1 C7 81.1(5) .
O1 Cu1 N1 C7 -86.9(5) .
N4 Cu1 N1 C11 -50.1(18) .
O2 Cu1 N1 C11 167.6(4) .
N2 Cu1 N1 C11 -1.8(4) .
N3 Cu1 N1 C11 -99.5(4) .
O1 Cu1 N1 C11 92.5(4) .
N4 Cu1 N2 C16 -0.6(6) .
N1 Cu1 N2 C16 -175.2(6) .
O2 Cu1 N2 C16 132.2(8) .
N3 Cu1 N2 C16 -80.3(6) .
O1 Cu1 N2 C16 96.2(6) .
N4 Cu1 N2 C12 174.9(4) .
N1 Cu1 N2 C12 0.3(4) .
O2 Cu1 N2 C12 -52.2(11) .
N3 Cu1 N2 C12 95.2(4) .
O1 Cu1 N2 C12 -88.2(4) .
C11 N1 C7 C8 0.0(10) .
Cu1 N1 C7 C8 179.4(5) .
N1 C7 C8 C9 -2.1(12) .
C7 C8 C9 C10 3.2(13) .
C8 C9 C10 C11 -2.1(13) .
C7 N1 C11 C10 1.0(9) .
Cu1 N1 C11 C10 -178.4(5) .
C7 N1 C11 C12 -177.7(6) .
Cu1 N1 C11 C12 2.9(7) .
C9 C10 C11 N1 0.0(11) .
C9 C10 C11 C12 178.6(7) .
C16 N2 C12 C13 -0.5(10) .
Cu1 N2 C12 C13 -176.6(6) .
C16 N2 C12 C11 177.1(6) .
Cu1 N2 C12 C11 1.0(7) .
N1 C11 C12 N2 -2.6(8) .
C10 C11 C12 N2 178.7(6) .
N1 C11 C12 C13 175.0(6) .
C10 C11 C12 C13 -3.7(10) .
N2 C12 C13 C14 2.6(11) .
C11 C12 C13 C14 -174.8(7) .
C12 C13 C14 C15 -2.7(13) .
C13 C14 C15 C16 0.9(13) .
C12 N2 C16 C15 -1.5(11) .
Cu1 N2 C16 C15 173.9(6) .
C14 C15 C16 N2 1.3(12) .
N4 Cu1 N3 C17 178.8(6) .
N1 Cu1 N3 C17 -6.8(6) .
O2 Cu1 N3 C17 85.7(5) .
N2 Cu1 N3 C17 -87.1(6) .
O1 Cu1 N3 C17 108.0(9) .
N4 Cu1 N3 C21 0.6(4) .
N1 Cu1 N3 C21 175.0(4) .
O2 Cu1 N3 C21 -92.5(4) .
N2 Cu1 N3 C21 94.7(4) .
O1 Cu1 N3 C21 -70.2(9) .
N1 Cu1 N4 C26 131.3(15) .
O2 Cu1 N4 C26 -86.4(5) .
N2 Cu1 N4 C26 83.9(5) .
N3 Cu1 N4 C26 -178.4(6) .
O1 Cu1 N4 C26 -10.9(5) .
N1 Cu1 N4 C22 -51.5(18) .
O2 Cu1 N4 C22 90.8(4) .
N2 Cu1 N4 C22 -98.9(4) .
N3 Cu1 N4 C22 -1.2(4) .
O1 Cu1 N4 C22 166.3(4) .
C21 N3 C17 C18 0.2(10) .
Cu1 N3 C17 C18 -177.9(5) .
N3 C17 C18 C19 -0.9(11) .
C17 C18 C19 C20 0.4(12) .
C18 C19 C20 C21 0.9(11) .
C17 N3 C21 C20 1.1(9) .
Cu1 N3 C21 C20 179.5(5) .
C17 N3 C21 C22 -178.4(5) .
Cu1 N3 C21 C22 0.1(6) .
C19 C20 C21 N3 -1.6(10) .
C19 C20 C21 C22 177.8(6) .
C26 N4 C22 C23 0.2(9) .
Cu1 N4 C22 C23 -177.1(4) .
C26 N4 C22 C21 178.9(5) .
Cu1 N4 C22 C21 1.6(6) .
N3 C21 C22 N4 -1.1(7) .
C20 C21 C22 N4 179.5(6) .
N3 C21 C22 C23 177.6(5) .
C20 C21 C22 C23 -1.8(9) .
N4 C22 C23 C24 -2.2(9) .
C21 C22 C23 C24 179.2(6) .
C22 C23 C24 C25 2.5(10) .
C23 C24 C25 C26 -0.9(11) .
C22 N4 C26 C25 1.5(10) .
Cu1 N4 C26 C25 178.6(5) .
C24 C25 C26 N4 -1.1(11) .
C31 N5 C27 C28 -3(2) .
N5 C27 C28 C29 1(3) .
C27 C28 C29 C30 0(4) .
C28 C29 C30 C31 3(4) .
C29 C30 C31 N5 -5(2) .
C29 C30 C31 C31 178.3(17) 2_666
C27 N5 C31 C30 5.1(18) .
C27 N5 C31 C31 -178.1(11) 2_666
